data_7247835
loop_
_publ_author_name
'Yang, Zhi'
'Chen, Yu'
'Wan, Linxi'
'Li, Yuxiao'
'Chen, Dan'
'Tao, Jianlin'
'Tang, Pei'
'Chen, Fen-Er'

_publ_section_title
;
 Iridium-catalyzed asymmetric, complete hydrogenation of pyrimidinium
 salts under batch and flow
;
_journal_issue 1
_journal_name_full 'Green Chemistry'
_journal_page_first 317
_journal_page_last 322
_journal_paper_doi 10.1039/D3GC04364A
_journal_volume 26
_journal_year 2024
_chemical_absolute_configuration ad
_chemical_formula_moiety 'C23 H24 N2'
_chemical_formula_sum 'C23 H24 N2'
_chemical_formula_weight 328.44
_space_group_crystal_system monoclinic
_space_group_IT_number 4
_space_group_name_Hall 'P 2yb'
_space_group_name_H-M_alt 'P 1 21 1'
_atom_sites_solution_hydrogens mixed
_atom_sites_solution_primary dual
_audit_block_doi 10.5517/ccdc.csd.cc2f5650
_audit_creation_date 2022-11-03
_audit_creation_method
;
Olex2 1.3
(compiled 2020.11.12 svn.r5f609507 for OlexSys, GUI svn.r6408)
;
_audit_update_record
;
2023-02-01 deposited with the CCDC.	2023-12-05 downloaded from the CCDC.
;
_cell_angle_alpha 90
_cell_angle_beta 104.9340(10)
_cell_angle_gamma 90
_cell_formula_units_Z 4
_cell_length_a 15.1560(3)
_cell_length_b 6.05280(10)
_cell_length_c 20.8658(4)
_cell_measurement_reflns_used 9863
_cell_measurement_temperature 297(2)
_cell_measurement_theta_max 69.874
_cell_measurement_theta_min 2.192
_cell_volume 1849.50(6)
_computing_cell_refinement 'SAINT V8.40B (?, 2016)'
_computing_data_reduction 'SAINT V8.40B (?, 2016)'
_computing_molecular_graphics 'Olex2 1.3 (Dolomanov et al., 2009)'
_computing_publication_material 'Olex2 1.3 (Dolomanov et al., 2009)'
_computing_structure_refinement 'SHELXL 2014/7 (Sheldrick, 2015)'
_computing_structure_solution 'SHELXT 2018/2 (Sheldrick, 2018)'
_diffrn_ambient_temperature 297.0
_diffrn_measured_fraction_theta_full 0.998
_diffrn_measured_fraction_theta_max 0.998
_diffrn_measurement_device_type 'Bruker APEX-II CCD'
_diffrn_measurement_method '\f and \w scans'
_diffrn_radiation_type CuK\a
_diffrn_radiation_wavelength 1.54178
_diffrn_reflns_av_R_equivalents 0.0513
_diffrn_reflns_av_unetI/netI 0.0342
_diffrn_reflns_Laue_measured_fraction_full 0.998
_diffrn_reflns_Laue_measured_fraction_max 0.998
_diffrn_reflns_limit_h_max 18
_diffrn_reflns_limit_h_min -17
_diffrn_reflns_limit_k_max 7
_diffrn_reflns_limit_k_min -7
_diffrn_reflns_limit_l_max 24
_diffrn_reflns_limit_l_min -24
_diffrn_reflns_number 33674
_diffrn_reflns_point_group_measured_fraction_full 0.996
_diffrn_reflns_point_group_measured_fraction_max 0.996
_diffrn_reflns_theta_full 67.070
_diffrn_reflns_theta_max 67.070
_diffrn_reflns_theta_min 2.191
_diffrn_source_current 1.1
_diffrn_source_power 0.055
_diffrn_source_voltage 50.0
_diffrn_standards_number 0
_exptl_absorpt_coefficient_mu 0.525
_exptl_absorpt_correction_T_max 0.7533
_exptl_absorpt_correction_T_min 0.5309
_exptl_absorpt_correction_type multi-scan
_exptl_absorpt_process_details
;
SADABS-2016/2 (Bruker,2016/2) was used for absorption correction.
wR2(int) was 0.1321 before and 0.0648 after correction.
The Ratio of minimum to maximum transmission is 0.7048.
The \l/2 correction factor is Not present.
;
_exptl_crystal_colour 'clear light colourless'
_exptl_crystal_colour_lustre clear
_exptl_crystal_colour_modifier light
_exptl_crystal_colour_primary colourless
_exptl_crystal_density_diffrn 1.180
_exptl_crystal_description block
_exptl_crystal_F_000 704
_exptl_crystal_size_max 0.45
_exptl_crystal_size_mid 0.35
_exptl_crystal_size_min 0.19
_refine_diff_density_max 0.217
_refine_diff_density_min -0.243
_refine_diff_density_rms 0.040
_refine_ls_abs_structure_details
;
 Flack x determined using 2400 quotients [(I+)-(I-)]/[(I+)+(I-)]
 (Parsons, Flack and Wagner, Acta Cryst. B69 (2013) 249-259).
;
_refine_ls_abs_structure_Flack 0.08(18)
_refine_ls_extinction_method none
_refine_ls_goodness_of_fit_ref 1.065
_refine_ls_hydrogen_treatment mixed
_refine_ls_matrix_type full
_refine_ls_number_parameters 454
_refine_ls_number_reflns 6569
_refine_ls_number_restraints 1
_refine_ls_restrained_S_all 1.065
_refine_ls_R_factor_all 0.0513
_refine_ls_R_factor_gt 0.0457
_refine_ls_shift/su_max 0.000
_refine_ls_shift/su_mean 0.000
_refine_ls_structure_factor_coef Fsqd
_refine_ls_weighting_details 'w=1/[\s^2^(Fo^2^)+(0.0770P)^2^+0.1019P] where P=(Fo^2^+2Fc^2^)/3'
_refine_ls_weighting_scheme calc
_refine_ls_wR_factor_gt 0.1214
_refine_ls_wR_factor_ref 0.1257
_reflns_Friedel_coverage 0.808
_reflns_Friedel_fraction_full 0.994
_reflns_Friedel_fraction_max 0.994
_reflns_number_gt 5814
_reflns_number_total 6569
_reflns_threshold_expression 'I > 2\s(I)'
_cod_data_source_file d3gc04364a2.cif
_cod_data_source_block cu_tp_cy001_0ma_a
_cod_depositor_comments 'Adding full bibliography for 7247835.cif.'
_cod_database_code 7247835
_shelx_shelxl_version_number 2014/7
_shelx_space_group_comment
;
The symmetry employed for this shelxl refinement is uniquely defined
by the following loop, which should always be used as a source of
symmetry information in preference to the above space-group names.
They are only intended as comments.
;
_shelx_estimated_absorpt_t_max 0.907
_shelx_estimated_absorpt_t_min 0.798
_olex2_refinement_description
;
1. Fixed Uiso
 At 1.2 times of:
  All C(H) groups, All C(H,H) groups, All N(H) groups
2.a Riding coordinates:
 N3(H3a)
2.b Ternary CH refined with riding coordinates:
 C8(H8), C32(H32)
2.c Secondary CH2 refined with riding coordinates:
 C5(H5a,H5b), C6(H6a,H6b), C23(H23a,H23b), C24(H24a,H24b), C29(H29a,H29b),
 C30(H30a,H30b), C31(H31a,H31b), C45(H45a,H45b)
2.d Aromatic/amide H refined with riding coordinates:
 C1(H1), C2(H2), C3(H3), C10(H10), C11(H11), C14(H14), C15(H15), C16(H16),
 C17(H17), C18(H18), C19(H19), C20(H20), C21(H21), C22(H22), C25(H25), C26(H26),
  C27(H27), C34(H34), C35(H35), C38(H38), C39(H39), C40(H40), C41(H41),
 C42(H42), C43(H43), C44(H44), C46(H46), C47(H47)
;
_olex2_submission_special_instructions 'No special instructions were received'

loop_
_space_group_symop_operation_xyz
'x, y, z'
'-x, y+1/2, -z'

loop_
_atom_site_label
_atom_site_type_symbol
_atom_site_fract_x
_atom_site_fract_y
_atom_site_fract_z
_atom_site_U_iso_or_equiv
_atom_site_adp_type
_atom_site_occupancy
_atom_site_site_symmetry_order
_atom_site_calc_flag
_atom_site_refinement_flags_posn
_atom_site_refinement_flags_adp
_atom_site_refinement_flags_occupancy
_atom_site_disorder_assembly
_atom_site_disorder_group
N1 N 0.41820(15) 0.5764(3) 0.69912(11) 0.0553(5) Uani 1 1 d . . . . .
N2 N 0.89882(14) 0.3872(3) 0.76535(10) 0.0537(5) Uani 1 1 d . . . . .
N3 N 0.84908(16) 0.5497(4) 0.65582(10) 0.0566(5) Uani 1 1 d . . . . .
H3A H 0.8991 0.6117 0.6533 0.068 Uiso 1 1 d R U . . .
C1 C 0.6056(2) 0.9881(6) 0.56989(14) 0.0707(8) Uani 1 1 d . . . . .
H1 H 0.6484 1.0740 0.5563 0.085 Uiso 1 1 calc R U . . .
C2 C 0.5169(2) 1.0569(5) 0.55729(14) 0.0677(7) Uani 1 1 d . . . . .
H2 H 0.4994 1.1909 0.5360 0.081 Uiso 1 1 calc R U . . .
C3 C 0.45369(19) 0.9267(5) 0.57630(14) 0.0617(7) Uani 1 1 d . . . . .
H3 H 0.3933 0.9738 0.5674 0.074 Uiso 1 1 calc R U . . .
C4 C 0.47783(18) 0.7268(4) 0.60848(12) 0.0557(6) Uani 1 1 d . . . . .
C5 C 0.4080(2) 0.5825(5) 0.62768(14) 0.0670(7) Uani 1 1 d . . . . .
H5A H 0.3474 0.6364 0.6059 0.080 Uiso 1 1 calc R U . . .
H5B H 0.4133 0.4334 0.6120 0.080 Uiso 1 1 calc R U . . .
C6 C 0.3553(2) 0.4144(5) 0.71447(16) 0.0693(8) Uani 1 1 d . . . . .
H6A H 0.2933 0.4573 0.6922 0.083 Uiso 1 1 calc R U . . .
H6B H 0.3668 0.2720 0.6969 0.083 Uiso 1 1 calc R U . . .
N7 N 0.36235(19) 0.3910(4) 0.78444(13) 0.0652(6) Uani 1 1 d . . . . .
H7 H 0.419(2) 0.348(6) 0.8065(16) 0.078 Uiso 1 1 d . U . . .
C8 C 0.34543(17) 0.6011(4) 0.81346(14) 0.0547(6) Uani 1 1 d . . . . .
H8 H 0.2825 0.6434 0.7916 0.066 Uiso 1 1 calc R U . . .
C9 C 0.35175(17) 0.5855(4) 0.88667(14) 0.0564(6) Uani 1 1 d . . . . .
C10 C 0.3853(2) 0.4014(5) 0.92511(15) 0.0675(7) Uani 1 1 d . . . . .
H10 H 0.4049 0.2798 0.9052 0.081 Uiso 1 1 calc R U . . .
C11 C 0.3903(2) 0.3947(5) 0.99224(16) 0.0685(7) Uani 1 1 d . . . . .
H11 H 0.4132 0.2692 1.0166 0.082 Uiso 1 1 calc R U . . .
C12 C 0.36153(17) 0.5729(5) 1.02397(14) 0.0592(6) Uani 1 1 d . . . . .
C13 C 0.36377(17) 0.5678(5) 1.09556(14) 0.0610(6) Uani 1 1 d . . . . .
C14 C 0.3947(2) 0.7457(6) 1.13654(15) 0.0705(8) Uani 1 1 d . . . . .
H14 H 0.4136 0.8724 1.1186 0.085 Uiso 1 1 calc R U . . .
C15 C 0.3983(2) 0.7412(7) 1.20336(16) 0.0793(9) Uani 1 1 d . . . . .
H15 H 0.4202 0.8628 1.2300 0.095 Uiso 1 1 calc R U . . .
C16 C 0.3696(2) 0.5565(7) 1.23019(17) 0.0821(10) Uani 1 1 d . . . . .
H16 H 0.3718 0.5523 1.2751 0.098 Uiso 1 1 calc R U . . .
C17 C 0.6318(2) 0.7916(6) 0.60273(14) 0.0714(8) Uani 1 1 d . . . . .
H17 H 0.6925 0.7464 0.6121 0.086 Uiso 1 1 calc R U . . .
C18 C 0.56811(19) 0.6623(5) 0.62171(13) 0.0627(7) Uani 1 1 d . . . . .
H18 H 0.5862 0.5298 0.6437 0.075 Uiso 1 1 calc R U . . .
C19 C 0.3302(2) 0.7587(5) 0.98595(14) 0.0667(7) Uani 1 1 d . . . . .
H19 H 0.3122 0.8820 1.0060 0.080 Uiso 1 1 calc R U . . .
C20 C 0.3253(2) 0.7641(5) 0.91914(15) 0.0671(7) Uani 1 1 d . . . . .
H20 H 0.3036 0.8910 0.8951 0.080 Uiso 1 1 calc R U . . .
C21 C 0.3375(2) 0.3776(7) 1.19046(19) 0.0850(10) Uani 1 1 d . . . . .
H21 H 0.3175 0.2528 1.2086 0.102 Uiso 1 1 calc R U . . .
C22 C 0.3347(2) 0.3814(6) 1.12381(17) 0.0735(8) Uani 1 1 d . . . . .
H22 H 0.3133 0.2588 1.0975 0.088 Uiso 1 1 calc R U . . .
C23 C 0.4069(2) 0.7820(4) 0.79786(14) 0.0595(6) Uani 1 1 d . . . . .
H23A H 0.3894 0.9234 0.8126 0.071 Uiso 1 1 calc R U . . .
H23B H 0.4697 0.7530 0.8218 0.071 Uiso 1 1 calc R U . . .
C24 C 0.40002(19) 0.7922(4) 0.72418(13) 0.0561(6) Uani 1 1 d . . . . .
H24A H 0.3393 0.8409 0.7007 0.067 Uiso 1 1 calc R U . . .
H24B H 0.4436 0.8990 0.7160 0.067 Uiso 1 1 calc R U . . .
C25 C 1.0988(3) 0.0133(8) 0.96347(17) 0.0934(12) Uani 1 1 d . . . . .
H25 H 1.1441 -0.0713 0.9914 0.112 Uiso 1 1 calc R U . . .
C26 C 1.1210(2) 0.2085(9) 0.93832(17) 0.0928(12) Uani 1 1 d . . . . .
H26 H 1.1814 0.2560 0.9491 0.111 Uiso 1 1 calc R U . . .
C27 C 1.0532(2) 0.3368(6) 0.89657(14) 0.0742(8) Uani 1 1 d . . . . .
H27 H 1.0687 0.4695 0.8798 0.089 Uiso 1 1 calc R U . . .
C28 C 0.96416(19) 0.2682(5) 0.88028(12) 0.0580(6) Uani 1 1 d . . . . .
C29 C 0.8905(2) 0.4005(5) 0.83368(13) 0.0671(7) Uani 1 1 d . . . . .
H29A H 0.8312 0.3452 0.8355 0.080 Uiso 1 1 calc R U . . .
H29B H 0.8948 0.5537 0.8478 0.080 Uiso 1 1 calc R U . . .
C30 C 0.87891(19) 0.1655(4) 0.73802(13) 0.0561(6) Uani 1 1 d . . . . .
H30A H 0.8166 0.1261 0.7373 0.067 Uiso 1 1 calc R U . . .
H30B H 0.9195 0.0601 0.7660 0.067 Uiso 1 1 calc R U . . .
C31 C 0.8911(2) 0.1550(4) 0.66851(12) 0.0572(6) Uani 1 1 d . . . . .
H31A H 0.8725 0.0106 0.6497 0.069 Uiso 1 1 calc R U . . .
H31B H 0.9551 0.1750 0.6700 0.069 Uiso 1 1 calc R U . . .
C32 C 0.83486(17) 0.3321(4) 0.62463(12) 0.0511(6) Uani 1 1 d . . . . .
H32 H 0.7706 0.2942 0.6197 0.061 Uiso 1 1 calc R U . . .
C33 C 0.84853(16) 0.3428(4) 0.55505(12) 0.0511(6) Uani 1 1 d . . . . .
C34 C 0.8134(3) 0.5128(6) 0.51300(16) 0.0877(11) Uani 1 1 d . . . . .
H34 H 0.7823 0.6259 0.5280 0.105 Uiso 1 1 calc R U . . .
C35 C 0.8227(3) 0.5216(6) 0.44880(16) 0.0888(11) Uani 1 1 d . . . . .
H35 H 0.7972 0.6401 0.4220 0.107 Uiso 1 1 calc R U . . .
C36 C 0.86767(16) 0.3642(4) 0.42353(12) 0.0520(6) Uani 1 1 d . . . . .
C37 C 0.87652(15) 0.3722(4) 0.35406(12) 0.0518(6) Uani 1 1 d . . . . .
C38 C 0.8484(2) 0.5540(5) 0.31371(15) 0.0668(7) Uani 1 1 d . . . . .
H38 H 0.8243 0.6754 0.3307 0.080 Uiso 1 1 calc R U . . .
C39 C 0.8552(2) 0.5603(6) 0.24878(16) 0.0744(8) Uani 1 1 d . . . . .
H39 H 0.8352 0.6841 0.2227 0.089 Uiso 1 1 calc R U . . .
C40 C 0.89134(19) 0.3849(6) 0.22304(14) 0.0691(8) Uani 1 1 d . . . . .
H40 H 0.8970 0.3897 0.1797 0.083 Uiso 1 1 calc R U . . .
C41 C 0.9192(2) 0.2014(6) 0.26164(14) 0.0705(8) Uani 1 1 d . . . . .
H41 H 0.9435 0.0812 0.2443 0.085 Uiso 1 1 calc R U . . .
C42 C 0.91149(19) 0.1946(5) 0.32611(14) 0.0623(7) Uani 1 1 d . . . . .
H42 H 0.9301 0.0684 0.3514 0.075 Uiso 1 1 calc R U . . .
C43 C 0.9042(4) 0.1977(7) 0.46580(18) 0.1193(18) Uani 1 1 d . . . . .
H43 H 0.9366 0.0870 0.4510 0.143 Uiso 1 1 calc R U . . .
C44 C 0.8951(4) 0.1864(7) 0.53017(19) 0.1162(18) Uani 1 1 d . . . . .
H44 H 0.9214 0.0688 0.5570 0.139 Uiso 1 1 calc R U . . .
C45 C 0.8382(2) 0.5443(5) 0.72277(14) 0.0639(7) Uani 1 1 d . . . . .
H45A H 0.7755 0.5060 0.7211 0.077 Uiso 1 1 calc R U . . .
H45B H 0.8498 0.6906 0.7420 0.077 Uiso 1 1 calc R U . . .
C46 C 0.9438(2) 0.0705(5) 0.90636(14) 0.0678(7) Uani 1 1 d . . . . .
H46 H 0.8835 0.0218 0.8959 0.081 Uiso 1 1 calc R U . . .
C47 C 1.0105(3) -0.0567(6) 0.94755(15) 0.0816(9) Uani 1 1 d . . . . .
H47 H 0.9952 -0.1896 0.9643 0.098 Uiso 1 1 calc R U . . .

loop_
_atom_site_aniso_label
_atom_site_aniso_U_11
_atom_site_aniso_U_22
_atom_site_aniso_U_33
_atom_site_aniso_U_23
_atom_site_aniso_U_13
_atom_site_aniso_U_12
N1 0.0624(12) 0.0384(10) 0.0678(13) -0.0045(10) 0.0217(10) -0.0041(9)
N2 0.0645(12) 0.0403(10) 0.0541(11) -0.0024(9) 0.0116(9) 0.0014(10)
N3 0.0660(13) 0.0409(10) 0.0607(12) -0.0013(9) 0.0124(10) 0.0058(10)
C1 0.0697(18) 0.084(2) 0.0583(15) -0.0087(14) 0.0166(13) -0.0196(16)
C2 0.088(2) 0.0544(15) 0.0603(15) 0.0003(13) 0.0190(13) -0.0017(15)
C3 0.0597(15) 0.0607(16) 0.0637(15) -0.0018(12) 0.0140(12) 0.0106(12)
C4 0.0629(15) 0.0509(14) 0.0545(13) -0.0071(11) 0.0172(11) 0.0019(12)
C5 0.0759(18) 0.0571(15) 0.0692(17) -0.0102(14) 0.0207(13) -0.0083(14)
C6 0.0841(19) 0.0448(14) 0.084(2) -0.0116(13) 0.0312(15) -0.0162(14)
N7 0.0790(15) 0.0387(11) 0.0836(16) -0.0043(11) 0.0312(12) -0.0089(11)
C8 0.0501(12) 0.0434(13) 0.0723(16) 0.0001(11) 0.0187(11) -0.0007(10)
C9 0.0516(13) 0.0459(13) 0.0754(16) 0.0003(12) 0.0231(11) -0.0029(11)
C10 0.0793(18) 0.0454(14) 0.086(2) 0.0026(14) 0.0365(15) 0.0056(14)
C11 0.0783(18) 0.0477(15) 0.086(2) 0.0112(14) 0.0322(15) 0.0067(14)
C12 0.0519(13) 0.0549(14) 0.0733(16) 0.0055(13) 0.0207(11) 0.0015(12)
C13 0.0483(13) 0.0629(16) 0.0748(17) 0.0096(14) 0.0211(12) 0.0052(13)
C14 0.0670(17) 0.0698(19) 0.0771(18) 0.0074(16) 0.0231(14) -0.0021(15)
C15 0.0743(19) 0.090(2) 0.0744(19) -0.0021(18) 0.0202(15) 0.0092(18)
C16 0.0722(19) 0.104(3) 0.077(2) 0.016(2) 0.0313(16) 0.020(2)
C17 0.0536(14) 0.097(2) 0.0622(15) -0.0077(16) 0.0121(12) 0.0075(15)
C18 0.0681(17) 0.0604(16) 0.0578(15) 0.0023(12) 0.0133(12) 0.0132(13)
C19 0.0706(17) 0.0554(16) 0.0754(17) -0.0009(14) 0.0212(13) 0.0140(14)
C20 0.0752(18) 0.0519(15) 0.0751(17) 0.0066(14) 0.0213(14) 0.0156(13)
C21 0.080(2) 0.088(2) 0.098(2) 0.031(2) 0.0425(19) 0.010(2)
C22 0.0699(17) 0.0672(18) 0.089(2) 0.0096(16) 0.0298(15) -0.0033(15)
C23 0.0717(16) 0.0385(12) 0.0728(16) -0.0069(12) 0.0267(13) -0.0065(12)
C24 0.0605(14) 0.0377(12) 0.0720(16) -0.0021(11) 0.0202(12) -0.0026(11)
C25 0.098(3) 0.117(3) 0.0670(19) 0.016(2) 0.0237(18) 0.030(2)
C26 0.0650(19) 0.139(4) 0.073(2) -0.007(2) 0.0162(15) -0.005(2)
C27 0.0796(19) 0.085(2) 0.0601(16) -0.0003(15) 0.0223(14) -0.0139(17)
C28 0.0724(16) 0.0546(14) 0.0480(13) -0.0048(11) 0.0175(11) 0.0013(12)
C29 0.0821(19) 0.0598(16) 0.0598(15) -0.0063(13) 0.0193(13) 0.0088(15)
C30 0.0640(15) 0.0411(12) 0.0635(15) -0.0014(11) 0.0169(12) -0.0027(11)
C31 0.0750(17) 0.0387(12) 0.0590(15) -0.0021(11) 0.0192(12) 0.0019(12)
C32 0.0491(12) 0.0446(13) 0.0590(14) -0.0048(11) 0.0128(10) -0.0033(10)
C33 0.0465(12) 0.0464(13) 0.0591(14) -0.0016(11) 0.0114(10) 0.0006(10)
C34 0.123(3) 0.076(2) 0.0758(19) 0.0143(16) 0.0479(19) 0.053(2)
C35 0.126(3) 0.076(2) 0.0734(19) 0.0177(16) 0.0416(19) 0.049(2)
C36 0.0442(11) 0.0492(13) 0.0618(14) -0.0013(11) 0.0125(10) 0.0028(11)
C37 0.0405(11) 0.0524(14) 0.0625(14) 0.0012(12) 0.0131(10) 0.0013(11)
C38 0.0694(16) 0.0591(16) 0.0754(18) 0.0058(14) 0.0249(13) 0.0141(15)
C39 0.0747(18) 0.076(2) 0.0738(18) 0.0191(16) 0.0216(14) 0.0108(17)
C40 0.0583(15) 0.089(2) 0.0613(16) 0.0009(15) 0.0179(12) 0.0000(16)
C41 0.0656(17) 0.080(2) 0.0704(18) -0.0065(15) 0.0248(13) 0.0103(15)
C42 0.0627(15) 0.0596(16) 0.0660(16) 0.0025(13) 0.0192(12) 0.0105(13)
C43 0.208(5) 0.086(3) 0.079(2) 0.021(2) 0.065(3) 0.083(3)
C44 0.206(5) 0.077(2) 0.076(2) 0.0209(18) 0.055(3) 0.072(3)
C45 0.0780(17) 0.0484(14) 0.0632(15) -0.0051(12) 0.0144(13) 0.0126(13)
C46 0.0842(19) 0.0610(16) 0.0597(15) -0.0025(13) 0.0211(13) -0.0045(15)
C47 0.112(3) 0.0714(19) 0.0663(18) 0.0080(15) 0.0312(17) 0.0135(19)

loop_
_atom_type_symbol
_atom_type_description
_atom_type_scat_dispersion_real
_atom_type_scat_dispersion_imag
_atom_type_scat_source
C C 0.0181 0.0091 'International Tables Vol C Tables 4.2.6.8 and 6.1.1.4'
H H 0.0000 0.0000 'International Tables Vol C Tables 4.2.6.8 and 6.1.1.4'
N N 0.0311 0.0180 'International Tables Vol C Tables 4.2.6.8 and 6.1.1.4'

loop_
_geom_angle_atom_site_label_1
_geom_angle_atom_site_label_2
_geom_angle_atom_site_label_3
_geom_angle
_geom_angle_site_symmetry_1
_geom_angle_site_symmetry_3
_geom_angle_publ_flag
C5 N1 C6 109.7(2) . . ?
C5 N1 C24 111.3(2) . . ?
C24 N1 C6 109.2(2) . . ?
C30 N2 C29 111.7(2) . . ?
C45 N2 C29 111.0(2) . . ?
C45 N2 C30 109.1(2) . . ?
C32 N3 H3A 113.5 . . ?
C45 N3 H3A 112.9 . . ?
C45 N3 C32 111.7(2) . . ?
C2 C1 H1 120.0 . . ?
C2 C1 C17 120.1(3) . . ?
C17 C1 H1 120.0 . . ?
C1 C2 H2 120.2 . . ?
C1 C2 C3 119.6(3) . . ?
C3 C2 H2 120.2 . . ?
C2 C3 H3 119.2 . . ?
C2 C3 C4 121.5(3) . . ?
C4 C3 H3 119.2 . . ?
C3 C4 C5 121.3(3) . . ?
C18 C4 C3 117.9(3) . . ?
C18 C4 C5 120.8(3) . . ?
N1 C5 C4 113.0(2) . . ?
N1 C5 H5A 109.0 . . ?
N1 C5 H5B 109.0 . . ?
C4 C5 H5A 109.0 . . ?
C4 C5 H5B 109.0 . . ?
H5A C5 H5B 107.8 . . ?
N1 C6 H6A 108.8 . . ?
N1 C6 H6B 108.8 . . ?
H6A C6 H6B 107.7 . . ?
N7 C6 N1 113.9(2) . . ?
N7 C6 H6A 108.8 . . ?
N7 C6 H6B 108.8 . . ?
C6 N7 H7 111(2) . . ?
C6 N7 C8 111.1(2) . . ?
C8 N7 H7 107(2) . . ?
N7 C8 H8 106.8 . . ?
N7 C8 C9 113.2(2) . . ?
N7 C8 C23 110.7(2) . . ?
C9 C8 H8 106.8 . . ?
C9 C8 C23 112.2(2) . . ?
C23 C8 H8 106.8 . . ?
C10 C9 C8 123.6(2) . . ?
C20 C9 C8 119.6(2) . . ?
C20 C9 C10 116.8(3) . . ?
C9 C10 H10 119.2 . . ?
C11 C10 C9 121.6(3) . . ?
C11 C10 H10 119.2 . . ?
C10 C11 H11 119.4 . . ?
C10 C11 C12 121.1(3) . . ?
C12 C11 H11 119.4 . . ?
C11 C12 C13 122.2(3) . . ?
C19 C12 C11 117.3(3) . . ?
C19 C12 C13 120.5(3) . . ?
C14 C13 C12 121.5(3) . . ?
C14 C13 C22 117.6(3) . . ?
C22 C13 C12 120.9(3) . . ?
C13 C14 H14 119.0 . . ?
C13 C14 C15 121.9(3) . . ?
C15 C14 H14 119.0 . . ?
C14 C15 H15 120.2 . . ?
C16 C15 C14 119.6(4) . . ?
C16 C15 H15 120.2 . . ?
C15 C16 H16 120.1 . . ?
C15 C16 C21 119.8(3) . . ?
C21 C16 H16 120.1 . . ?
C1 C17 H17 120.0 . . ?
C18 C17 C1 119.9(3) . . ?
C18 C17 H17 120.0 . . ?
C4 C18 H18 119.5 . . ?
C17 C18 C4 120.9(3) . . ?
C17 C18 H18 119.5 . . ?
C12 C19 H19 119.4 . . ?
C20 C19 C12 121.3(3) . . ?
C20 C19 H19 119.4 . . ?
C9 C20 H20 119.1 . . ?
C19 C20 C9 121.9(3) . . ?
C19 C20 H20 119.1 . . ?
C16 C21 H21 119.7 . . ?
C16 C21 C22 120.6(3) . . ?
C22 C21 H21 119.7 . . ?
C13 C22 H22 119.7 . . ?
C21 C22 C13 120.5(3) . . ?
C21 C22 H22 119.7 . . ?
C8 C23 H23A 109.4 . . ?
C8 C23 H23B 109.4 . . ?
H23A C23 H23B 108.0 . . ?
C24 C23 C8 111.1(2) . . ?
C24 C23 H23A 109.4 . . ?
C24 C23 H23B 109.4 . . ?
N1 C24 C23 110.9(2) . . ?
N1 C24 H24A 109.5 . . ?
N1 C24 H24B 109.5 . . ?
C23 C24 H24A 109.5 . . ?
C23 C24 H24B 109.5 . . ?
H24A C24 H24B 108.0 . . ?
C26 C25 H25 120.1 . . ?
C47 C25 H25 120.1 . . ?
C47 C25 C26 119.8(4) . . ?
C25 C26 H26 119.8 . . ?
C25 C26 C27 120.3(4) . . ?
C27 C26 H26 119.8 . . ?
C26 C27 H27 119.8 . . ?
C28 C27 C26 120.3(3) . . ?
C28 C27 H27 119.8 . . ?
C27 C28 C29 121.2(3) . . ?
C27 C28 C46 118.1(3) . . ?
C46 C28 C29 120.7(3) . . ?
N2 C29 C28 111.3(2) . . ?
N2 C29 H29A 109.4 . . ?
N2 C29 H29B 109.4 . . ?
C28 C29 H29A 109.4 . . ?
C28 C29 H29B 109.4 . . ?
H29A C29 H29B 108.0 . . ?
N2 C30 H30A 109.6 . . ?
N2 C30 H30B 109.6 . . ?
N2 C30 C31 110.5(2) . . ?
H30A C30 H30B 108.1 . . ?
C31 C30 H30A 109.6 . . ?
C31 C30 H30B 109.6 . . ?
C30 C31 H31A 109.4 . . ?
C30 C31 H31B 109.4 . . ?
C30 C31 C32 111.1(2) . . ?
H31A C31 H31B 108.0 . . ?
C32 C31 H31A 109.4 . . ?
C32 C31 H31B 109.4 . . ?
N3 C32 C31 111.84(19) . . ?
N3 C32 H32 106.6 . . ?
N3 C32 C33 110.3(2) . . ?
C31 C32 H32 106.6 . . ?
C33 C32 C31 114.3(2) . . ?
C33 C32 H32 106.6 . . ?
C34 C33 C32 121.2(2) . . ?
C44 C33 C32 123.1(2) . . ?
C44 C33 C34 115.6(3) . . ?
C33 C34 H34 119.0 . . ?
C33 C34 C35 122.0(3) . . ?
C35 C34 H34 119.0 . . ?
C34 C35 H35 118.8 . . ?
C36 C35 C34 122.4(3) . . ?
C36 C35 H35 118.8 . . ?
C35 C36 C37 122.4(2) . . ?
C35 C36 C43 115.5(3) . . ?
C43 C36 C37 122.1(2) . . ?
C38 C37 C36 121.8(2) . . ?
C38 C37 C42 116.7(2) . . ?
C42 C37 C36 121.5(2) . . ?
C37 C38 H38 119.1 . . ?
C37 C38 C39 121.9(3) . . ?
C39 C38 H38 119.1 . . ?
C38 C39 H39 120.0 . . ?
C40 C39 C38 120.1(3) . . ?
C40 C39 H39 120.0 . . ?
C39 C40 H40 120.3 . . ?
C39 C40 C41 119.5(3) . . ?
C41 C40 H40 120.3 . . ?
C40 C41 H41 119.8 . . ?
C40 C41 C42 120.3(3) . . ?
C42 C41 H41 119.8 . . ?
C37 C42 H42 119.3 . . ?
C41 C42 C37 121.5(3) . . ?
C41 C42 H42 119.3 . . ?
C36 C43 H43 118.7 . . ?
C36 C43 C44 122.6(3) . . ?
C44 C43 H43 118.7 . . ?
C33 C44 C43 121.7(3) . . ?
C33 C44 H44 119.1 . . ?
C43 C44 H44 119.1 . . ?
N2 C45 H45A 109.0 . . ?
N2 C45 H45B 109.0 . . ?
N3 C45 N2 113.1(2) . . ?
N3 C45 H45A 109.0 . . ?
N3 C45 H45B 109.0 . . ?
H45A C45 H45B 107.8 . . ?
C28 C46 H46 119.2 . . ?
C47 C46 C28 121.7(3) . . ?
C47 C46 H46 119.2 . . ?
C25 C47 C46 119.7(4) . . ?
C25 C47 H47 120.2 . . ?
C46 C47 H47 120.2 . . ?

loop_
_geom_bond_atom_site_label_1
_geom_bond_atom_site_label_2
_geom_bond_distance
_geom_bond_site_symmetry_2
_geom_bond_publ_flag
N1 C5 1.459(3) . ?
N1 C6 1.460(4) . ?
N1 C24 1.459(3) . ?
N2 C29 1.465(3) . ?
N2 C30 1.459(3) . ?
N2 C45 1.455(3) . ?
N3 H3A 0.8601 . ?
N3 C32 1.460(3) . ?
N3 C45 1.449(3) . ?
C1 H1 0.9300 . ?
C1 C2 1.367(5) . ?
C1 C17 1.379(5) . ?
C2 H2 0.9300 . ?
C2 C3 1.376(4) . ?
C3 H3 0.9300 . ?
C3 C4 1.386(4) . ?
C4 C5 1.504(4) . ?
C4 C18 1.381(4) . ?
C5 H5A 0.9700 . ?
C5 H5B 0.9700 . ?
C6 H6A 0.9700 . ?
C6 H6B 0.9700 . ?
C6 N7 1.443(4) . ?
N7 H7 0.90(3) . ?
N7 C8 1.459(3) . ?
C8 H8 0.9800 . ?
C8 C9 1.509(4) . ?
C8 C23 1.526(4) . ?
C9 C10 1.390(4) . ?
C9 C20 1.389(4) . ?
C10 H10 0.9300 . ?
C10 C11 1.384(4) . ?
C11 H11 0.9300 . ?
C11 C12 1.393(4) . ?
C12 C13 1.486(4) . ?
C12 C19 1.387(4) . ?
C13 C14 1.380(5) . ?
C13 C22 1.396(4) . ?
C14 H14 0.9300 . ?
C14 C15 1.381(4) . ?
C15 H15 0.9300 . ?
C15 C16 1.371(6) . ?
C16 H16 0.9300 . ?
C16 C21 1.374(6) . ?
C17 H17 0.9300 . ?
C17 C18 1.378(4) . ?
C18 H18 0.9300 . ?
C19 H19 0.9300 . ?
C19 C20 1.377(4) . ?
C20 H20 0.9300 . ?
C21 H21 0.9300 . ?
C21 C22 1.380(5) . ?
C22 H22 0.9300 . ?
C23 H23A 0.9700 . ?
C23 H23B 0.9700 . ?
C23 C24 1.515(4) . ?
C24 H24A 0.9700 . ?
C24 H24B 0.9700 . ?
C25 H25 0.9300 . ?
C25 C26 1.369(7) . ?
C25 C47 1.361(6) . ?
C26 H26 0.9300 . ?
C26 C27 1.398(5) . ?
C27 H27 0.9300 . ?
C27 C28 1.368(4) . ?
C28 C29 1.508(4) . ?
C28 C46 1.383(4) . ?
C29 H29A 0.9700 . ?
C29 H29B 0.9700 . ?
C30 H30A 0.9700 . ?
C30 H30B 0.9700 . ?
C30 C31 1.510(4) . ?
C31 H31A 0.9700 . ?
C31 H31B 0.9700 . ?
C31 C32 1.520(4) . ?
C32 H32 0.9800 . ?
C32 C33 1.520(3) . ?
C33 C34 1.368(4) . ?
C33 C44 1.361(4) . ?
C34 H34 0.9300 . ?
C34 C35 1.384(4) . ?
C35 H35 0.9300 . ?
C35 C36 1.355(4) . ?
C36 C37 1.490(3) . ?
C36 C43 1.360(4) . ?
C37 C38 1.384(4) . ?
C37 C42 1.392(4) . ?
C38 H38 0.9300 . ?
C38 C39 1.386(4) . ?
C39 H39 0.9300 . ?
C39 C40 1.366(5) . ?
C40 H40 0.9300 . ?
C40 C41 1.373(5) . ?
C41 H41 0.9300 . ?
C41 C42 1.381(4) . ?
C42 H42 0.9300 . ?
C43 H43 0.9300 . ?
C43 C44 1.387(5) . ?
C44 H44 0.9300 . ?
C45 H45A 0.9700 . ?
C45 H45B 0.9700 . ?
C46 H46 0.9300 . ?
C46 C47 1.381(5) . ?
C47 H47 0.9300 . ?

loop_
_geom_torsion_atom_site_label_1
_geom_torsion_atom_site_label_2
_geom_torsion_atom_site_label_3
_geom_torsion_atom_site_label_4
_geom_torsion
_geom_torsion_site_symmetry_1
_geom_torsion_site_symmetry_2
_geom_torsion_site_symmetry_3
_geom_torsion_site_symmetry_4
_geom_torsion_publ_flag
N1 C6 N7 C8 58.5(3) . . . . ?
N2 C30 C31 C32 -54.1(3) . . . . ?
N3 C32 C33 C34 -43.3(4) . . . . ?
N3 C32 C33 C44 137.2(4) . . . . ?
C1 C2 C3 C4 0.4(4) . . . . ?
C1 C17 C18 C4 -0.2(4) . . . . ?
C2 C1 C17 C18 1.3(4) . . . . ?
C2 C3 C4 C5 -178.5(2) . . . . ?
C2 C3 C4 C18 0.7(4) . . . . ?
C3 C4 C5 N1 -109.2(3) . . . . ?
C3 C4 C18 C17 -0.8(4) . . . . ?
C5 N1 C6 N7 178.1(2) . . . . ?
C5 N1 C24 C23 177.6(2) . . . . ?
C5 C4 C18 C17 178.4(3) . . . . ?
C6 N1 C5 C4 -173.5(3) . . . . ?
C6 N1 C24 C23 56.4(3) . . . . ?
C6 N7 C8 C9 179.8(2) . . . . ?
C6 N7 C8 C23 -53.2(3) . . . . ?
N7 C8 C9 C10 10.4(4) . . . . ?
N7 C8 C9 C20 -171.3(3) . . . . ?
N7 C8 C23 C24 51.9(3) . . . . ?
C8 C9 C10 C11 179.7(3) . . . . ?
C8 C9 C20 C19 -179.6(3) . . . . ?
C8 C23 C24 N1 -54.1(3) . . . . ?
C9 C8 C23 C24 179.4(2) . . . . ?
C9 C10 C11 C12 0.1(5) . . . . ?
C10 C9 C20 C19 -1.2(4) . . . . ?
C10 C11 C12 C13 178.3(3) . . . . ?
C10 C11 C12 C19 -1.7(4) . . . . ?
C11 C12 C13 C14 136.4(3) . . . . ?
C11 C12 C13 C22 -43.4(4) . . . . ?
C11 C12 C19 C20 1.8(4) . . . . ?
C12 C13 C14 C15 -179.0(3) . . . . ?
C12 C13 C22 C21 179.6(3) . . . . ?
C12 C19 C20 C9 -0.4(5) . . . . ?
C13 C12 C19 C20 -178.2(3) . . . . ?
C13 C14 C15 C16 -0.8(5) . . . . ?
C14 C13 C22 C21 -0.2(4) . . . . ?
C14 C15 C16 C21 0.1(5) . . . . ?
C15 C16 C21 C22 0.6(5) . . . . ?
C16 C21 C22 C13 -0.5(5) . . . . ?
C17 C1 C2 C3 -1.4(4) . . . . ?
C18 C4 C5 N1 71.6(3) . . . . ?
C19 C12 C13 C14 -43.6(4) . . . . ?
C19 C12 C13 C22 136.6(3) . . . . ?
C20 C9 C10 C11 1.3(4) . . . . ?
C22 C13 C14 C15 0.9(4) . . . . ?
C23 C8 C9 C10 -115.8(3) . . . . ?
C23 C8 C9 C20 62.5(3) . . . . ?
C24 N1 C5 C4 65.5(3) . . . . ?
C24 N1 C6 N7 -59.7(3) . . . . ?
C25 C26 C27 C28 -0.2(5) . . . . ?
C26 C25 C47 C46 -0.3(6) . . . . ?
C26 C27 C28 C29 -178.1(3) . . . . ?
C26 C27 C28 C46 0.2(4) . . . . ?
C27 C28 C29 N2 71.2(3) . . . . ?
C27 C28 C46 C47 -0.2(4) . . . . ?
C28 C46 C47 C25 0.3(5) . . . . ?
C29 N2 C30 C31 -178.1(2) . . . . ?
C29 N2 C45 N3 175.4(2) . . . . ?
C29 C28 C46 C47 178.0(3) . . . . ?
C30 N2 C29 C28 67.8(3) . . . . ?
C30 N2 C45 N3 -61.0(3) . . . . ?
C30 C31 C32 N3 49.7(3) . . . . ?
C30 C31 C32 C33 176.0(2) . . . . ?
C31 C32 C33 C34 -170.3(3) . . . . ?
C31 C32 C33 C44 10.2(4) . . . . ?
C32 N3 C45 N2 57.1(3) . . . . ?
C32 C33 C34 C35 -177.9(3) . . . . ?
C32 C33 C44 C43 178.2(4) . . . . ?
C33 C34 C35 C36 -0.5(7) . . . . ?
C34 C33 C44 C43 -1.3(7) . . . . ?
C34 C35 C36 C37 179.1(3) . . . . ?
C34 C35 C36 C43 -0.8(6) . . . . ?
C35 C36 C37 C38 7.6(4) . . . . ?
C35 C36 C37 C42 -170.8(3) . . . . ?
C35 C36 C43 C44 1.1(7) . . . . ?
C36 C37 C38 C39 -178.9(3) . . . . ?
C36 C37 C42 C41 179.6(2) . . . . ?
C36 C43 C44 C33 0.0(8) . . . . ?
C37 C36 C43 C44 -178.8(4) . . . . ?
C37 C38 C39 C40 -0.7(5) . . . . ?
C38 C37 C42 C41 1.2(4) . . . . ?
C38 C39 C40 C41 1.1(5) . . . . ?
C39 C40 C41 C42 -0.4(5) . . . . ?
C40 C41 C42 C37 -0.7(4) . . . . ?
C42 C37 C38 C39 -0.5(4) . . . . ?
C43 C36 C37 C38 -172.5(4) . . . . ?
C43 C36 C37 C42 9.1(5) . . . . ?
C44 C33 C34 C35 1.6(6) . . . . ?
C45 N2 C29 C28 -170.1(2) . . . . ?
C45 N2 C30 C31 58.7(3) . . . . ?
C45 N3 C32 C31 -50.5(3) . . . . ?
C45 N3 C32 C33 -178.96(19) . . . . ?
C46 C28 C29 N2 -107.0(3) . . . . ?
C47 C25 C26 C27 0.3(6) . . . . ?
